data_1505886
loop_
_publ_author_name
'Kong, Aidi'
'Han, Xiuling'
'Lu, Xiyan'

_publ_section_title
;
 Highly efficient construction of benzene ring in carbazoles by
 palladium-catalyzed endo-mode oxidative cyclization of
 3-(3'-alkenyl)indoles.
;
_journal_issue 7
_journal_name_full 'Organic letters'
_journal_page_first 1339
_journal_page_last 1342
_journal_paper_doi 10.1021/ol060039u
_journal_volume 8
_journal_year 2006
_chemical_formula_sum 'C26 H21 N O3'
_chemical_formula_weight 395.44
_chemical_name_systematic
; 
 ? 
;
_space_group_IT_number 14
_symmetry_cell_setting monoclinic
_symmetry_space_group_name_Hall '-P 2yn'
_symmetry_space_group_name_H-M 'P 1 21/n 1'
_atom_sites_solution_hydrogens geom
_atom_sites_solution_primary direct
_atom_sites_solution_secondary difmap
_audit_creation_method SHELXL-97
_cell_angle_alpha 90.00
_cell_angle_beta 102.284(2)
_cell_angle_gamma 90.00
_cell_formula_units_Z 4
_cell_length_a 10.1259(9)
_cell_length_b 14.7103(13)
_cell_length_c 14.0452(13)
_cell_measurement_reflns_used 2601
_cell_measurement_temperature 293(2)
_cell_measurement_theta_max 44.703
_cell_measurement_theta_min 4.962
_cell_volume 2044.2(3)
_computing_cell_refinement 'Bruker SMART'
_computing_data_collection 'Bruker SMART'
_computing_data_reduction 'Bruker SHELXTL'
_computing_molecular_graphics 'Bruker SHELXTL'
_computing_publication_material 'Bruker SHELXTL'
_computing_structure_refinement 'SHELXL-97 (Sheldrick, 1997)'
_computing_structure_solution 'SHELXS-97 (Sheldrick, 1990)'
_diffrn_ambient_temperature 293(2)
_diffrn_measured_fraction_theta_full 0.996
_diffrn_measured_fraction_theta_max 0.996
_diffrn_measurement_device_type 'CCD area detector'
_diffrn_measurement_method 'phi and omega scans'
_diffrn_radiation_monochromator graphite
_diffrn_radiation_source 'fine-focus sealed tube'
_diffrn_radiation_type MoK\a
_diffrn_radiation_wavelength 0.71073
_diffrn_reflns_av_R_equivalents 0.0837
_diffrn_reflns_av_sigmaI/netI 0.0673
_diffrn_reflns_limit_h_max 12
_diffrn_reflns_limit_h_min -12
_diffrn_reflns_limit_k_max 18
_diffrn_reflns_limit_k_min -14
_diffrn_reflns_limit_l_max 17
_diffrn_reflns_limit_l_min -16
_diffrn_reflns_number 11833
_diffrn_reflns_theta_full 27.00
_diffrn_reflns_theta_max 27.00
_diffrn_reflns_theta_min 2.03
_exptl_absorpt_coefficient_mu 0.084
_exptl_absorpt_correction_T_max 1.0000
_exptl_absorpt_correction_T_min 0.5834
_exptl_absorpt_correction_type empirical
_exptl_crystal_colour colorless
_exptl_crystal_density_diffrn 1.285
_exptl_crystal_density_method 'not measured'
_exptl_crystal_F_000 832
_exptl_crystal_size_max 0.505
_exptl_crystal_size_mid 0.417
_exptl_crystal_size_min 0.266
_refine_diff_density_max 0.208
_refine_diff_density_min -0.210
_refine_diff_density_rms 0.040
_refine_ls_extinction_coef 0.0030(7)
_refine_ls_extinction_expression Fc^*^=kFc[1+0.001xFc^2^\l^3^/sin(2\q)]^-1/4^
_refine_ls_extinction_method SHELXL
_refine_ls_goodness_of_fit_ref 0.899
_refine_ls_hydrogen_treatment mixed
_refine_ls_matrix_type full
_refine_ls_number_parameters 356
_refine_ls_number_reflns 4434
_refine_ls_number_restraints 0
_refine_ls_restrained_S_all 0.899
_refine_ls_R_factor_all 0.0873
_refine_ls_R_factor_gt 0.0516
_refine_ls_shift/su_max 0.002
_refine_ls_shift/su_mean 0.000
_refine_ls_structure_factor_coef Fsqd
_refine_ls_weighting_details 'calc w=1/[\s^2^(Fo^2^)+(0.0588P)^2^+0.0000P] where P=(Fo^2^+2Fc^2^)/3'
_refine_ls_weighting_scheme calc
_refine_ls_wR_factor_gt 0.1144
_refine_ls_wR_factor_ref 0.1284
_reflns_number_gt 2649
_reflns_number_total 4434
_reflns_threshold_expression >2sigma(I)
_cod_data_source_file ol060039usi20060109_050458.cif
_cod_data_source_block cd24329
_cod_depositor_comments
;
The following automatic conversions were performed:

'_symmetry_cell_setting' value 'Monoclinic' changed to 'monoclinic'
according to /home/saulius/struct/CIF-dictionaries/cif_core.dic
dictionary named 'cif_core.dic' version 2.4.1 from 2010-06-29.

Automatic conversion script
Id: cif_fix_values 1715 2011-07-08 13:25:40Z adriana 
;
_cod_original_sg_symbol_H-M P2(1)/n
_cod_database_code 1505886

loop_
_symmetry_equiv_pos_as_xyz
'x, y, z'
'-x+1/2, y+1/2, -z+1/2'
'-x, -y, -z'
'x-1/2, -y-1/2, z-1/2'

loop_
_atom_site_label
_atom_site_type_symbol
_atom_site_fract_x
_atom_site_fract_y
_atom_site_fract_z
_atom_site_U_iso_or_equiv
_atom_site_adp_type
_atom_site_occupancy
_atom_site_symmetry_multiplicity
_atom_site_calc_flag
O1 O 0.36612(13) 0.14542(9) 0.02638(8) 0.0618(4) Uani 1 1 d
O2 O 0.47792(15) -0.06695(8) 0.35434(8) 0.0650(4) Uani 1 1 d
O3 O 0.4209(2) -0.20038(10) 0.28183(10) 0.1009(6) Uani 1 1 d
N1 N 0.40962(16) 0.36282(10) 0.04597(10) 0.0530(4) Uani 1 1 d
C1 C 0.38431(19) 0.08815(12) 0.10480(12) 0.0502(5) Uani 1 1 d
C2 C 0.2819(2) 0.03714(13) 0.12909(14) 0.0582(5) Uani 1 1 d
C3 C 0.3150(2) -0.01707(13) 0.21209(15) 0.0589(5) Uani 1 1 d
C4 C 0.4441(2) -0.01927(11) 0.26481(12) 0.0516(5) Uani 1 1 d
C5 C 0.5463(2) 0.03069(12) 0.23955(12) 0.0494(5) Uani 1 1 d
C6 C 0.51403(18) 0.08516(11) 0.15752(12) 0.0468(4) Uani 1 1 d
C7 C 0.6012(2) 0.14865(13) 0.11421(13) 0.0549(5) Uani 1 1 d
C8 C 0.49399(19) 0.19476(12) 0.03158(12) 0.0531(5) Uani 1 1 d
C9 C 0.48753(18) 0.28696(12) 0.07373(12) 0.0482(4) Uani 1 1 d
C10 C 0.58100(18) 0.30303(12) 0.15617(12) 0.0506(5) Uani 1 1 d
C11 C 0.6718(2) 0.22321(14) 0.18456(17) 0.0643(6) Uani 1 1 d
C12 C 0.56224(19) 0.39422(12) 0.18548(13) 0.0532(5) Uani 1 1 d
C13 C 0.45511(18) 0.42929(12) 0.11428(12) 0.0511(5) Uani 1 1 d
C14 C 0.4080(2) 0.51863(15) 0.11976(17) 0.0648(6) Uani 1 1 d
C15 C 0.4678(3) 0.56955(17) 0.1987(2) 0.0765(7) Uani 1 1 d
C16 C 0.5698(3) 0.53533(17) 0.2703(2) 0.0759(7) Uani 1 1 d
C17 C 0.6197(2) 0.44856(16) 0.26503(15) 0.0663(6) Uani 1 1 d
C18 C 0.4647(2) -0.15832(12) 0.35397(13) 0.0591(5) Uani 1 1 d
C19 C 0.51111(18) -0.19686(11) 0.45268(12) 0.0497(4) Uani 1 1 d
C20 C 0.5725(2) -0.14643(13) 0.53200(14) 0.0572(5) Uani 1 1 d
C21 C 0.6129(2) -0.18670(15) 0.62222(15) 0.0658(6) Uani 1 1 d
C22 C 0.5895(2) -0.27706(16) 0.63295(16) 0.0718(6) Uani 1 1 d
C23 C 0.5277(3) -0.32783(16) 0.55470(17) 0.0854(8) Uani 1 1 d
C24 C 0.4886(3) -0.28821(14) 0.46445(16) 0.0747(7) Uani 1 1 d
C25 C 0.5253(3) 0.19148(19) -0.06909(16) 0.0754(7) Uani 1 1 d
C26 C 0.2990(3) 0.37155(19) -0.03777(17) 0.0662(6) Uani 1 1 d
H1 H 0.189(2) 0.0401(12) 0.0923(13) 0.058(5) Uiso 1 1 d
H2 H 0.2438(19) -0.0498(13) 0.2304(12) 0.065(6) Uiso 1 1 d
H3 H 0.6372(19) 0.0265(11) 0.2784(12) 0.052(5) Uiso 1 1 d
H4 H 0.6653(18) 0.1165(11) 0.0877(12) 0.049(5) Uiso 1 1 d
H5 H 0.768(2) 0.2351(14) 0.1789(15) 0.081(7) Uiso 1 1 d
H6 H 0.681(2) 0.2053(14) 0.2532(16) 0.079(6) Uiso 1 1 d
H7 H 0.341(2) 0.5357(13) 0.0697(14) 0.068(7) Uiso 1 1 d
H8 H 0.430(2) 0.6314(18) 0.2049(16) 0.096(8) Uiso 1 1 d
H9 H 0.606(2) 0.5742(16) 0.3218(16) 0.085(7) Uiso 1 1 d
H10 H 0.6956(18) 0.4248(12) 0.3162(13) 0.056(5) Uiso 1 1 d
H11 H 0.587(2) -0.0782(14) 0.5247(14) 0.078(6) Uiso 1 1 d
H12 H 0.659(2) -0.1544(14) 0.6757(15) 0.079(7) Uiso 1 1 d
H13 H 0.618(2) -0.3022(15) 0.6935(16) 0.088(7) Uiso 1 1 d
H14 H 0.507(2) -0.3902(16) 0.5636(16) 0.097(8) Uiso 1 1 d
H15 H 0.444(2) -0.3220(15) 0.4112(15) 0.082(7) Uiso 1 1 d
H16 H 0.535(2) 0.1257(16) -0.0878(15) 0.088(7) Uiso 1 1 d
H17 H 0.452(2) 0.2159(14) -0.1180(15) 0.080(7) Uiso 1 1 d
H18 H 0.615(2) 0.2200(15) -0.0639(15) 0.082(8) Uiso 1 1 d
H19 H 0.259(3) 0.312(2) -0.0615(19) 0.129(11) Uiso 1 1 d
H20 H 0.223(3) 0.4011(18) -0.0255(18) 0.108(9) Uiso 1 1 d
H21 H 0.327(3) 0.3993(18) -0.0899(19) 0.114(9) Uiso 1 1 d

loop_
_atom_site_aniso_label
_atom_site_aniso_U_11
_atom_site_aniso_U_22
_atom_site_aniso_U_33
_atom_site_aniso_U_23
_atom_site_aniso_U_13
_atom_site_aniso_U_12
O1 0.0718(10) 0.0565(8) 0.0517(7) 0.0090(6) 0.0005(6) -0.0005(7)
O2 0.1087(11) 0.0394(7) 0.0474(7) 0.0023(6) 0.0180(7) -0.0057(7)
O3 0.200(2) 0.0486(9) 0.0496(8) -0.0073(7) 0.0167(10) -0.0087(10)
N1 0.0633(10) 0.0530(9) 0.0420(8) 0.0054(7) 0.0095(7) 0.0059(7)
C1 0.0635(13) 0.0399(10) 0.0465(10) -0.0021(8) 0.0100(9) 0.0049(8)
C2 0.0594(14) 0.0480(11) 0.0641(12) -0.0029(10) 0.0065(11) 0.0004(10)
C3 0.0711(15) 0.0419(11) 0.0684(13) -0.0045(9) 0.0254(12) -0.0052(10)
C4 0.0782(15) 0.0362(9) 0.0414(9) -0.0008(7) 0.0146(10) 0.0016(9)
C5 0.0610(13) 0.0404(10) 0.0458(10) -0.0013(8) 0.0093(9) 0.0057(9)
C6 0.0578(12) 0.0402(10) 0.0430(9) -0.0012(7) 0.0119(9) 0.0069(8)
C7 0.0605(13) 0.0510(11) 0.0564(11) 0.0087(9) 0.0196(10) 0.0109(9)
C8 0.0680(13) 0.0502(11) 0.0431(9) 0.0045(8) 0.0163(9) 0.0047(9)
C9 0.0602(12) 0.0483(10) 0.0380(9) 0.0081(8) 0.0151(8) 0.0064(8)
C10 0.0547(11) 0.0518(11) 0.0455(10) 0.0091(8) 0.0111(9) 0.0002(8)
C11 0.0601(14) 0.0586(13) 0.0688(14) 0.0148(11) 0.0013(11) -0.0037(10)
C12 0.0611(12) 0.0535(11) 0.0486(10) 0.0031(9) 0.0199(9) -0.0120(9)
C13 0.0586(12) 0.0498(11) 0.0503(10) 0.0045(8) 0.0237(9) -0.0028(9)
C14 0.0663(15) 0.0575(13) 0.0764(15) 0.0046(12) 0.0284(13) 0.0035(11)
C15 0.0849(18) 0.0538(14) 0.1033(19) -0.0116(14) 0.0484(16) -0.0128(13)
C16 0.0872(19) 0.0674(16) 0.0812(16) -0.0205(14) 0.0362(14) -0.0311(14)
C17 0.0699(15) 0.0689(15) 0.0613(13) -0.0017(11) 0.0166(11) -0.0232(11)
C18 0.0961(16) 0.0389(10) 0.0475(10) -0.0055(9) 0.0271(10) -0.0048(10)
C19 0.0683(12) 0.0404(10) 0.0456(9) -0.0012(8) 0.0239(9) -0.0012(8)
C20 0.0706(14) 0.0446(11) 0.0568(11) -0.0021(9) 0.0143(10) -0.0035(9)
C21 0.0814(16) 0.0611(14) 0.0518(12) -0.0053(11) 0.0076(11) 0.0048(11)
C22 0.0957(18) 0.0685(15) 0.0522(12) 0.0145(11) 0.0183(12) 0.0078(12)
C23 0.136(2) 0.0502(13) 0.0696(15) 0.0105(12) 0.0214(14) -0.0124(14)
C24 0.121(2) 0.0472(12) 0.0559(12) -0.0041(10) 0.0186(13) -0.0182(12)
C25 0.110(2) 0.0724(17) 0.0482(12) 0.0003(11) 0.0266(14) 0.0150(16)
C26 0.0635(15) 0.0752(16) 0.0558(12) 0.0147(11) 0.0037(11) 0.0071(12)

loop_
_atom_type_symbol
_atom_type_description
_atom_type_scat_dispersion_real
_atom_type_scat_dispersion_imag
_atom_type_scat_source
C C 0.0033 0.0016 'International Tables Vol C Tables 4.2.6.8 and 6.1.1.4'
H H 0.0000 0.0000 'International Tables Vol C Tables 4.2.6.8 and 6.1.1.4'
O O 0.0106 0.0060 'International Tables Vol C Tables 4.2.6.8 and 6.1.1.4'
N N 0.0061 0.0033 'International Tables Vol C Tables 4.2.6.8 and 6.1.1.4'

loop_
_geom_angle_atom_site_label_1
_geom_angle_atom_site_label_2
_geom_angle_atom_site_label_3
_geom_angle
C1 O1 C8 107.30(13)
C18 O2 C4 118.96(14)
C9 N1 C13 106.97(14)
C9 N1 C26 126.94(17)
C13 N1 C26 126.08(17)
C6 C1 O1 113.96(16)
C6 C1 C2 122.37(17)
O1 C1 C2 123.66(17)
C1 C2 C3 117.3(2)
C1 C2 H1 122.5(10)
C3 C2 H1 120.2(10)
C4 C3 C2 120.1(2)
C4 C3 H2 122.7(11)
C2 C3 H2 117.2(11)
C3 C4 C5 122.41(17)
C3 C4 O2 121.22(17)
C5 C4 O2 116.12(18)
C4 C5 C6 117.79(18)
C4 C5 H3 119.9(10)
C6 C5 H3 122.3(10)
C1 C6 C5 120.01(17)
C1 C6 C7 109.97(15)
C5 C6 C7 129.99(17)
C6 C7 C11 114.50(16)
C6 C7 C8 101.25(15)
C11 C7 C8 108.66(16)
C6 C7 H4 111.2(10)
C11 C7 H4 110.2(10)
C8 C7 H4 110.6(10)
O1 C8 C9 110.89(14)
O1 C8 C25 107.12(18)
C9 C8 C25 115.89(17)
O1 C8 C7 106.68(13)
C9 C8 C7 100.51(14)
C25 C8 C7 115.39(18)
C10 C9 N1 110.87(16)
C10 C9 C8 114.75(16)
N1 C9 C8 134.34(16)
C9 C10 C12 107.43(16)
C9 C10 C11 111.76(17)
C12 C10 C11 140.75(18)
C10 C11 C7 102.27(16)
C10 C11 H5 113.1(12)
C7 C11 H5 113.3(12)
C10 C11 H6 113.3(13)
C7 C11 H6 111.7(12)
H5 C11 H6 103.6(17)
C17 C12 C13 119.06(19)
C17 C12 C10 135.3(2)
C13 C12 C10 105.62(16)
N1 C13 C14 129.35(19)
N1 C13 C12 109.10(16)
C14 C13 C12 121.53(19)
C15 C14 C13 117.4(2)
C15 C14 H7 127.6(13)
C13 C14 H7 115.1(13)
C14 C15 C16 121.8(2)
C14 C15 H8 117.3(14)
C16 C15 H8 120.8(13)
C15 C16 C17 121.8(2)
C15 C16 H9 116.9(14)
C17 C16 H9 121.3(14)
C16 C17 C12 118.5(2)
C16 C17 H10 121.3(10)
C12 C17 H10 120.2(11)
O3 C18 O2 122.65(17)
O3 C18 C19 125.85(16)
O2 C18 C19 111.50(15)
C20 C19 C24 119.18(18)
C20 C19 C18 123.53(16)
C24 C19 C18 117.28(17)
C19 C20 C21 120.53(18)
C19 C20 H11 119.9(11)
C21 C20 H11 119.5(11)
C22 C21 C20 119.7(2)
C22 C21 H12 118.7(13)
C20 C21 H12 121.6(13)
C21 C22 C23 120.3(2)
C21 C22 H13 117.9(14)
C23 C22 H13 121.7(14)
C22 C23 C24 120.2(2)
C22 C23 H14 119.8(14)
C24 C23 H14 119.9(14)
C23 C24 C19 120.1(2)
C23 C24 H15 120.7(13)
C19 C24 H15 119.2(13)
C8 C25 H16 108.8(12)
C8 C25 H17 111.9(13)
H16 C25 H17 105.7(17)
C8 C25 H18 106.8(13)
H16 C25 H18 106.7(18)
H17 C25 H18 116.5(19)
N1 C26 H19 112.8(16)
N1 C26 H20 114.7(16)
H19 C26 H20 100(2)
N1 C26 H21 111.6(16)
H19 C26 H21 107(2)
H20 C26 H21 110(2)

loop_
_geom_bond_atom_site_label_1
_geom_bond_atom_site_label_2
_geom_bond_distance
O1 C1 1.368(2)
O1 C8 1.473(2)
O2 C18 1.351(2)
O2 C4 1.417(2)
O3 C18 1.190(2)
N1 C9 1.374(2)
N1 C13 1.379(2)
N1 C26 1.447(3)
C1 C6 1.364(2)
C1 C2 1.381(3)
C2 C3 1.393(3)
C2 H1 0.975(19)
C3 C4 1.359(3)
C3 H2 0.947(19)
C4 C5 1.376(3)
C5 C6 1.384(2)
C5 H3 0.967(18)
C6 C7 1.500(3)
C7 C11 1.546(3)
C7 C8 1.565(2)
C7 H4 0.941(17)
C8 C9 1.487(2)
C8 C25 1.514(3)
C9 C10 1.351(2)
C10 C12 1.428(3)
C10 C11 1.493(3)
C11 H5 1.01(2)
C11 H6 0.98(2)
C12 C17 1.396(3)
C12 C13 1.408(3)
C13 C14 1.406(3)
C14 C15 1.368(3)
C14 H7 0.90(2)
C15 C16 1.375(3)
C15 H8 1.00(3)
C16 C17 1.380(3)
C16 H9 0.93(2)
C17 H10 0.997(18)
C18 C19 1.479(2)
C19 C20 1.372(2)
C19 C24 1.379(3)
C20 C21 1.380(3)
C20 H11 1.02(2)
C21 C22 1.364(3)
C21 H12 0.93(2)
C22 C23 1.365(3)
C22 H13 0.92(2)
C23 C24 1.375(3)
C23 H14 0.96(2)
C24 H15 0.93(2)
C25 H16 1.01(2)
C25 H17 0.96(2)
C25 H18 0.99(2)
C26 H19 0.99(3)
C26 H20 0.93(3)
C26 H21 0.93(3)

loop_
_geom_torsion_atom_site_label_1
_geom_torsion_atom_site_label_2
_geom_torsion_atom_site_label_3
_geom_torsion_atom_site_label_4
_geom_torsion
C8 O1 C1 C6 -6.70(19)
C8 O1 C1 C2 173.64(16)
C6 C1 C2 C3 1.5(3)
O1 C1 C2 C3 -178.91(16)
C1 C2 C3 C4 -0.9(3)
C2 C3 C4 C5 0.0(3)
C2 C3 C4 O2 173.98(15)
C18 O2 C4 C3 65.3(2)
C18 O2 C4 C5 -120.32(19)
C3 C4 C5 C6 0.4(3)
O2 C4 C5 C6 -173.85(14)
O1 C1 C6 C5 179.26(14)
C2 C1 C6 C5 -1.1(3)
O1 C1 C6 C7 1.1(2)
C2 C1 C6 C7 -179.23(17)
C4 C5 C6 C1 0.1(2)
C4 C5 C6 C7 177.83(17)
C1 C6 C7 C11 121.22(17)
C5 C6 C7 C11 -56.7(3)
C1 C6 C7 C8 4.53(19)
C5 C6 C7 C8 -173.38(17)
C1 O1 C8 C9 -99.35(15)
C1 O1 C8 C25 133.31(16)
C1 O1 C8 C7 9.21(17)
C6 C7 C8 O1 -8.16(17)
C11 C7 C8 O1 -129.05(16)
C6 C7 C8 C9 107.58(15)
C11 C7 C8 C9 -13.32(19)
C6 C7 C8 C25 -127.0(2)
C11 C7 C8 C25 112.1(2)
C13 N1 C9 C10 -0.55(19)
C26 N1 C9 C10 -179.45(19)
C13 N1 C9 C8 -177.87(18)
C26 N1 C9 C8 3.2(3)
O1 C8 C9 C10 120.26(16)
C25 C8 C9 C10 -117.4(2)
C7 C8 C9 C10 7.72(19)
O1 C8 C9 N1 -62.5(2)
C25 C8 C9 N1 59.9(3)
C7 C8 C9 N1 -175.03(19)
N1 C9 C10 C12 1.1(2)
C8 C9 C10 C12 178.94(14)
N1 C9 C10 C11 -176.77(16)
C8 C9 C10 C11 1.1(2)
C9 C10 C11 C7 -9.6(2)
C12 C10 C11 C7 173.7(2)
C6 C7 C11 C10 -98.24(19)
C8 C7 C11 C10 14.1(2)
C9 C10 C12 C17 175.84(19)
C11 C10 C12 C17 -7.4(4)
C9 C10 C12 C13 -1.12(19)
C11 C10 C12 C13 175.7(2)
C9 N1 C13 C14 -179.06(18)
C26 N1 C13 C14 -0.1(3)
C9 N1 C13 C12 -0.19(18)
C26 N1 C13 C12 178.73(18)
C17 C12 C13 N1 -176.75(15)
C10 C12 C13 N1 0.80(18)
C17 C12 C13 C14 2.2(3)
C10 C12 C13 C14 179.77(16)
N1 C13 C14 C15 176.89(18)
C12 C13 C14 C15 -1.9(3)
C13 C14 C15 C16 -0.1(3)
C14 C15 C16 C17 1.7(3)
C15 C16 C17 C12 -1.3(3)
C13 C12 C17 C16 -0.6(3)
C10 C12 C17 C16 -177.3(2)
C4 O2 C18 O3 -2.9(3)
C4 O2 C18 C19 177.03(16)
O3 C18 C19 C20 173.7(2)
O2 C18 C19 C20 -6.2(3)
O3 C18 C19 C24 -7.4(3)
O2 C18 C19 C24 172.68(18)
C24 C19 C20 C21 0.9(3)
C18 C19 C20 C21 179.76(19)
C19 C20 C21 C22 -1.2(3)
C20 C21 C22 C23 0.8(4)
C21 C22 C23 C24 -0.1(4)
C22 C23 C24 C19 -0.2(4)
C20 C19 C24 C23 -0.2(3)
C18 C19 C24 C23 -179.2(2)
